data_2237152
loop_
_publ_author_name
'Silambarasan, V.'
'Srinivasan, T.'
'Sivasakthikumaran, R.'
'Mohanakrishnan, A. K.'
'Velmurugan, D.'

_publ_section_title
;
 6-Phenylbenzo[<i>d</i>]naphtho[2,3-<i>b</i>]thiophene
;
_journal_coeditor_code HB6995
_journal_issue 1
_journal_name_full 'Acta Crystallographica Section E'
_journal_page_first o36
_journal_paper_doi 10.1107/S1600536812049471
_journal_volume 69
_journal_year 2013
_chemical_formula_iupac 'C22 H14 S'
_chemical_formula_moiety 'C22 H14 S'
_chemical_formula_sum 'C22 H14 S'
_chemical_formula_weight 310.40
_chemical_name_systematic
;
6-Phenylbenzo[<i>d</i>]naphtho[2,3-<i>b</i>]thiophene
;
_space_group_IT_number 56
_symmetry_cell_setting orthorhombic
_symmetry_space_group_name_Hall '-P 2ab 2ac'
_symmetry_space_group_name_H-M 'P c c n'
_atom_sites_solution_hydrogens geom
_atom_sites_solution_primary direct
_atom_sites_solution_secondary difmap
_audit_creation_method SHELXL-97
_cell_angle_alpha 90.00
_cell_angle_beta 90.00
_cell_angle_gamma 90.00
_cell_formula_units_Z 8
_cell_length_a 12.6752(10)
_cell_length_b 28.578(2)
_cell_length_c 8.5659(6)
_cell_measurement_reflns_used 3855
_cell_measurement_temperature 293(2)
_cell_measurement_theta_max 28.36
_cell_measurement_theta_min 1.76
_cell_volume 3102.8(4)
_computing_cell_refinement 'SAINT (Bruker, 2008)'
_computing_data_collection 'APEX2 (Bruker, 2008)'
_computing_data_reduction 'SAINT (Bruker, 2008)'
_computing_molecular_graphics 'ORTEP-3 (Farrugia, 2012)'
_computing_publication_material 'SHELXL97 (Sheldrick, 2008) and PLATON (Spek, 2009)'
_computing_structure_refinement 'SHELXL97 (Sheldrick, 2008)'
_computing_structure_solution 'SHELXS97 (Sheldrick, 2008)'
_diffrn_ambient_temperature 293(2)
_diffrn_measured_fraction_theta_full 0.992
_diffrn_measured_fraction_theta_max 0.992
_diffrn_measurement_device_type 'Bruker APEXII CCD'
_diffrn_measurement_method '\w and \f scans'
_diffrn_radiation_monochromator graphite
_diffrn_radiation_source 'fine-focus sealed tube'
_diffrn_radiation_type MoK\a
_diffrn_radiation_wavelength 0.71073
_diffrn_reflns_av_R_equivalents 0.0310
_diffrn_reflns_av_sigmaI/netI 0.0286
_diffrn_reflns_limit_h_max 16
_diffrn_reflns_limit_h_min -16
_diffrn_reflns_limit_k_max 38
_diffrn_reflns_limit_k_min -34
_diffrn_reflns_limit_l_max 11
_diffrn_reflns_limit_l_min -9
_diffrn_reflns_number 16518
_diffrn_reflns_theta_full 28.36
_diffrn_reflns_theta_max 28.36
_diffrn_reflns_theta_min 1.76
_exptl_absorpt_coefficient_mu 0.205
_exptl_absorpt_correction_type none
_exptl_crystal_colour Colourless
_exptl_crystal_density_diffrn 1.329
_exptl_crystal_density_method 'not measured'
_exptl_crystal_description Block
_exptl_crystal_F_000 1296
_exptl_crystal_size_max 0.20
_exptl_crystal_size_mid 0.20
_exptl_crystal_size_min 0.20
_refine_diff_density_max 0.212
_refine_diff_density_min -0.243
_refine_ls_extinction_method none
_refine_ls_goodness_of_fit_ref 1.032
_refine_ls_hydrogen_treatment constr
_refine_ls_matrix_type full
_refine_ls_number_parameters 208
_refine_ls_number_reflns 3855
_refine_ls_number_restraints 0
_refine_ls_restrained_S_all 1.032
_refine_ls_R_factor_all 0.0612
_refine_ls_R_factor_gt 0.0429
_refine_ls_shift/su_max 0.000
_refine_ls_shift/su_mean 0.000
_refine_ls_structure_factor_coef Fsqd
_refine_ls_weighting_details 'calc w=1/[\s^2^(Fo^2^)+(0.0571P)^2^+0.6864P] where P=(Fo^2^+2Fc^2^)/3'
_refine_ls_weighting_scheme calc
_refine_ls_wR_factor_gt 0.1071
_refine_ls_wR_factor_ref 0.1179
_reflns_number_gt 2892
_reflns_number_total 3855
_reflns_threshold_expression I>2\s(I)
_cod_data_source_file hb6995.cif
_cod_data_source_block I
_cod_database_code 2237152
_cod_database_fobs_code 2237152

loop_
_symmetry_equiv_pos_as_xyz
'x, y, z'
'-x+1/2, -y+1/2, z'
'x+1/2, -y, -z+1/2'
'-x, y+1/2, -z+1/2'
'-x, -y, -z'
'x-1/2, y-1/2, -z'
'-x-1/2, y, z-1/2'
'x, -y-1/2, z-1/2'

loop_
_atom_site_type_symbol
_atom_site_label
_atom_site_fract_x
_atom_site_fract_y
_atom_site_fract_z
_atom_site_U_iso_or_equiv
_atom_site_adp_type
_atom_site_calc_flag
_atom_site_refinement_flags
_atom_site_occupancy
_atom_site_symmetry_multiplicity
S S1 0.49436(3) 0.039709(15) 0.71196(5) 0.04701(14) Uani d . 1 1
C C11 0.34912(11) 0.12197(5) 1.10829(17) 0.0367(3) Uani d . 1 1
C C10 0.41403(11) 0.14729(5) 1.00101(17) 0.0361(3) Uani d . 1 1
C C17 0.52550(12) 0.14890(5) 0.75491(18) 0.0375(3) Uani d . 1 1
C C7 0.37407(11) 0.05119(5) 0.95979(18) 0.0376(3) Uani d . 1 1
C C9 0.46095(11) 0.12338(5) 0.87264(17) 0.0361(3) Uani d . 1 1
C C13 0.30387(12) 0.14611(6) 1.23609(19) 0.0444(4) Uani d . 1 1
H H13 0.2633 0.1297 1.3080 0.053 Uiso calc R 1 1
C C8 0.44145(11) 0.07613(5) 0.85662(17) 0.0369(3) Uani d . 1 1
C C22 0.62230(13) 0.16834(6) 0.7927(2) 0.0471(4) Uani d . 1 1
H H22 0.6492 0.1648 0.8930 0.057 Uiso calc R 1 1
C C1 0.42526(12) -0.00859(5) 0.78516(19) 0.0411(3) Uani d . 1 1
C C6 0.36343(12) 0.00252(5) 0.91445(18) 0.0388(3) Uani d . 1 1
C C12 0.32950(12) 0.07416(5) 1.08341(19) 0.0397(3) Uani d . 1 1
H H12 0.2857 0.0579 1.1517 0.048 Uiso calc R 1 1
C C16 0.42662(13) 0.19611(6) 1.0261(2) 0.0437(4) Uani d . 1 1
H H16 0.4677 0.2134 0.9572 0.052 Uiso calc R 1 1
C C18 0.48824(13) 0.15417(6) 0.6039(2) 0.0457(4) Uani d . 1 1
H H18 0.4244 0.1406 0.5755 0.055 Uiso calc R 1 1
C C19 0.54498(15) 0.17947(7) 0.4950(2) 0.0533(4) Uani d . 1 1
H H19 0.5189 0.1832 0.3943 0.064 Uiso calc R 1 1
C C5 0.30009(14) -0.03191(6) 0.9809(2) 0.0491(4) Uani d . 1 1
H H5 0.2582 -0.0250 1.0670 0.059 Uiso calc R 1 1
C C20 0.63982(15) 0.19908(6) 0.5357(2) 0.0528(4) Uani d . 1 1
H H20 0.6774 0.2166 0.4629 0.063 Uiso calc R 1 1
C C15 0.37981(14) 0.21805(6) 1.1489(2) 0.0499(4) Uani d . 1 1
H H15 0.3886 0.2501 1.1620 0.060 Uiso calc R 1 1
C C2 0.42771(15) -0.05383(6) 0.7253(2) 0.0493(4) Uani d . 1 1
H H2 0.4712 -0.0614 0.6415 0.059 Uiso calc R 1 1
C C21 0.67926(14) 0.19303(6) 0.6823(2) 0.0536(4) Uani d . 1 1
H H21 0.7447 0.2056 0.7083 0.064 Uiso calc R 1 1
C C3 0.36430(15) -0.08691(6) 0.7931(2) 0.0539(5) Uani d . 1 1
H H3 0.3645 -0.1173 0.7539 0.065 Uiso calc R 1 1
C C4 0.29989(15) -0.07614(6) 0.9188(2) 0.0554(5) Uani d . 1 1
H H4 0.2563 -0.0990 0.9613 0.066 Uiso calc R 1 1
C C14 0.31846(14) 0.19275(6) 1.2558(2) 0.0501(4) Uani d . 1 1
H H14 0.2877 0.2080 1.3403 0.060 Uiso calc R 1 1

loop_
_atom_site_aniso_label
_atom_site_aniso_U_11
_atom_site_aniso_U_22
_atom_site_aniso_U_33
_atom_site_aniso_U_12
_atom_site_aniso_U_13
_atom_site_aniso_U_23
S1 0.0557(3) 0.0449(2) 0.0404(3) -0.00271(18) 0.01194(18) -0.00246(18)
C11 0.0346(7) 0.0416(8) 0.0341(8) 0.0018(6) -0.0010(6) 0.0011(6)
C10 0.0347(7) 0.0395(8) 0.0340(8) 0.0009(6) -0.0037(6) 0.0022(6)
C17 0.0415(8) 0.0346(8) 0.0365(8) 0.0008(6) 0.0039(6) 0.0026(6)
C7 0.0372(7) 0.0384(8) 0.0371(8) -0.0013(6) -0.0001(6) 0.0039(6)
C9 0.0355(7) 0.0395(8) 0.0333(8) -0.0024(6) -0.0016(6) 0.0037(6)
C13 0.0418(8) 0.0510(10) 0.0404(9) 0.0017(7) 0.0051(7) -0.0001(7)
C8 0.0382(7) 0.0394(8) 0.0332(8) 0.0001(6) 0.0013(6) 0.0010(6)
C22 0.0508(9) 0.0483(9) 0.0423(9) -0.0087(7) -0.0026(7) 0.0066(8)
C1 0.0437(8) 0.0392(8) 0.0403(9) 0.0014(6) -0.0038(7) 0.0014(7)
C6 0.0416(8) 0.0356(8) 0.0391(8) 0.0010(6) -0.0025(6) 0.0028(6)
C12 0.0392(7) 0.0410(8) 0.0390(8) -0.0020(6) 0.0050(6) 0.0055(7)
C16 0.0485(8) 0.0392(8) 0.0435(9) -0.0025(7) -0.0016(7) 0.0033(7)
C18 0.0454(8) 0.0521(10) 0.0397(9) -0.0004(7) 0.0008(7) 0.0042(7)
C19 0.0608(10) 0.0604(11) 0.0386(9) 0.0084(9) 0.0052(8) 0.0102(8)
C5 0.0555(10) 0.0402(9) 0.0516(10) -0.0024(7) 0.0069(8) 0.0044(7)
C20 0.0602(10) 0.0450(9) 0.0533(11) -0.0006(8) 0.0188(9) 0.0111(8)
C15 0.0582(10) 0.0401(9) 0.0515(10) 0.0023(7) -0.0028(8) -0.0043(8)
C2 0.0580(10) 0.0445(9) 0.0454(10) 0.0083(8) -0.0041(8) -0.0043(8)
C21 0.0518(9) 0.0504(10) 0.0585(11) -0.0133(8) 0.0052(8) 0.0055(9)
C3 0.0692(11) 0.0344(8) 0.0580(11) 0.0036(8) -0.0092(9) -0.0027(8)
C4 0.0653(11) 0.0384(9) 0.0625(12) -0.0048(8) 0.0017(9) 0.0067(8)
C14 0.0538(10) 0.0511(10) 0.0455(10) 0.0071(8) 0.0040(8) -0.0098(8)

loop_
_atom_type_symbol
_atom_type_description
_atom_type_scat_dispersion_real
_atom_type_scat_dispersion_imag
_atom_type_scat_source
C C 0.0033 0.0016 'International Tables Vol C Tables 4.2.6.8 and 6.1.1.4'
H H 0.0000 0.0000 'International Tables Vol C Tables 4.2.6.8 and 6.1.1.4'
S S 0.1246 0.1234 'International Tables Vol C Tables 4.2.6.8 and 6.1.1.4'

loop_
_geom_angle_atom_site_label_1
_geom_angle_atom_site_label_2
_geom_angle_atom_site_label_3
_geom_angle
C1 S1 C8 91.35(7)
C12 C11 C13 121.30(14)
C12 C11 C10 119.76(13)
C13 C11 C10 118.92(14)
C16 C10 C9 122.76(14)
C16 C10 C11 117.65(14)
C9 C10 C11 119.57(13)
C22 C17 C18 118.47(14)
C22 C17 C9 121.64(14)
C18 C17 C9 119.89(14)
C12 C7 C8 119.28(14)
C12 C7 C6 128.98(14)
C8 C7 C6 111.74(13)
C8 C9 C10 118.13(13)
C8 C9 C17 120.69(14)
C10 C9 C17 121.14(13)
C14 C13 C11 121.33(16)
C14 C13 H13 119.3
C11 C13 H13 119.3
C9 C8 C7 122.47(14)
C9 C8 S1 125.69(12)
C7 C8 S1 111.84(11)
C21 C22 C17 120.47(16)
C21 C22 H22 119.8
C17 C22 H22 119.8
C2 C1 C6 121.15(15)
C2 C1 S1 126.11(13)
C6 C1 S1 112.73(12)
C5 C6 C1 119.26(15)
C5 C6 C7 128.46(15)
C1 C6 C7 112.27(13)
C7 C12 C11 120.72(14)
C7 C12 H12 119.6
C11 C12 H12 119.6
C15 C16 C10 121.39(15)
C15 C16 H16 119.3
C10 C16 H16 119.3
C19 C18 C17 120.63(16)
C19 C18 H18 119.7
C17 C18 H18 119.7
C20 C19 C18 119.93(17)
C20 C19 H19 120.0
C18 C19 H19 120.0
C4 C5 C6 119.59(17)
C4 C5 H5 120.2
C6 C5 H5 120.2
C21 C20 C19 120.25(16)
C21 C20 H20 119.9
C19 C20 H20 119.9
C16 C15 C14 120.59(16)
C16 C15 H15 119.7
C14 C15 H15 119.7
C3 C2 C1 118.14(17)
C3 C2 H2 120.9
C1 C2 H2 120.9
C20 C21 C22 120.21(16)
C20 C21 H21 119.9
C22 C21 H21 119.9
C2 C3 C4 121.47(16)
C2 C3 H3 119.3
C4 C3 H3 119.3
C5 C4 C3 120.33(17)
C5 C4 H4 119.8
C3 C4 H4 119.8
C13 C14 C15 120.07(16)
C13 C14 H14 120.0
C15 C14 H14 120.0

loop_
_geom_bond_atom_site_label_1
_geom_bond_atom_site_label_2
_geom_bond_distance
S1 C1 1.7508(16)
S1 C8 1.7518(15)
C11 C12 1.405(2)
C11 C13 1.415(2)
C11 C10 1.430(2)
C10 C16 1.421(2)
C10 C9 1.425(2)
C17 C22 1.385(2)
C17 C18 1.385(2)
C17 C9 1.489(2)
C7 C12 1.368(2)
C7 C8 1.421(2)
C7 C6 1.450(2)
C9 C8 1.380(2)
C13 C14 1.356(2)
C13 H13 0.9300
C22 C21 1.383(2)
C22 H22 0.9300
C1 C2 1.391(2)
C1 C6 1.393(2)
C6 C5 1.392(2)
C12 H12 0.9300
C16 C15 1.360(2)
C16 H16 0.9300
C18 C19 1.382(2)
C18 H18 0.9300
C19 C20 1.371(3)
C19 H19 0.9300
C5 C4 1.372(2)
C5 H5 0.9300
C20 C21 1.363(3)
C20 H20 0.9300
C15 C14 1.402(2)
C15 H15 0.9300
C2 C3 1.370(3)
C2 H2 0.9300
C21 H21 0.9300
C3 C4 1.386(3)
C3 H3 0.9300
C4 H4 0.9300
C14 H14 0.9300

loop_
_geom_hbond_atom_site_label_D
_geom_hbond_atom_site_label_H
_geom_hbond_atom_site_label_A
_geom_hbond_site_symmetry_A
_geom_hbond_distance_DH
_geom_hbond_distance_HA
_geom_hbond_distance_DA
_geom_hbond_angle_DHA
C5 H5 Cg2 7_555 0.93 2.94 3.8138(19) 158
C13 H13 Cg3 7_555 0.93 2.64 3.5399(17) 163

loop_
_geom_torsion_atom_site_label_1
_geom_torsion_atom_site_label_2
_geom_torsion_atom_site_label_3
_geom_torsion_atom_site_label_4
_geom_torsion
C12 C11 C10 C16 176.46(14)
C13 C11 C10 C16 -2.1(2)
C12 C11 C10 C9 -2.0(2)
C13 C11 C10 C9 179.41(13)
C16 C10 C9 C8 -178.29(14)
C11 C10 C9 C8 0.1(2)
C16 C10 C9 C17 -0.9(2)
C11 C10 C9 C17 177.53(13)
C22 C17 C9 C8 -114.77(18)
C18 C17 C9 C8 66.1(2)
C22 C17 C9 C10 67.9(2)
C18 C17 C9 C10 -111.22(17)
C12 C11 C13 C14 -176.64(16)
C10 C11 C13 C14 1.9(2)
C10 C9 C8 C7 2.1(2)
C17 C9 C8 C7 -175.29(14)
C10 C9 C8 S1 -177.76(11)
C17 C9 C8 S1 4.8(2)
C12 C7 C8 C9 -2.5(2)
C6 C7 C8 C9 177.76(14)
C12 C7 C8 S1 177.44(12)
C6 C7 C8 S1 -2.33(16)
C1 S1 C8 C9 -178.97(14)
C1 S1 C8 C7 1.12(12)
C18 C17 C22 C21 1.0(3)
C9 C17 C22 C21 -178.11(16)
C8 S1 C1 C2 179.84(15)
C8 S1 C1 C6 0.41(12)
C2 C1 C6 C5 -2.4(2)
S1 C1 C6 C5 177.03(13)
C2 C1 C6 C7 178.72(14)
S1 C1 C6 C7 -1.81(17)
C12 C7 C6 C5 4.2(3)
C8 C7 C6 C5 -176.05(16)
C12 C7 C6 C1 -177.08(15)
C8 C7 C6 C1 2.66(19)
C8 C7 C12 C11 0.5(2)
C6 C7 C12 C11 -179.82(15)
C13 C11 C12 C7 -179.73(14)
C10 C11 C12 C7 1.7(2)
C9 C10 C16 C15 179.23(15)
C11 C10 C16 C15 0.8(2)
C22 C17 C18 C19 -2.0(2)
C9 C17 C18 C19 177.19(16)
C17 C18 C19 C20 0.9(3)
C1 C6 C5 C4 0.3(3)
C7 C6 C5 C4 178.93(16)
C18 C19 C20 C21 1.1(3)
C10 C16 C15 C14 0.8(3)
C6 C1 C2 C3 2.6(2)
S1 C1 C2 C3 -176.83(13)
C19 C20 C21 C22 -2.1(3)
C17 C22 C21 C20 1.0(3)
C1 C2 C3 C4 -0.6(3)
C6 C5 C4 C3 1.6(3)
C2 C3 C4 C5 -1.5(3)
C11 C13 C14 C15 -0.3(3)
C16 C15 C14 C13 -1.1(3)

loop_
_cod_related_entry_id
_cod_related_entry_database
_cod_related_entry_code
1 ChemSpider 30658276
